data_1521206
loop_
_publ_author_name
'Ikeda, T.'
'Miyazawa, K.'
'Huang, Q.'
'Izumi, F.'
'Santoro, A.'

_publ_section_title
;
 Structural study of the aluminophosphate (Al P O4)-5 by neutron powder
 diffraction
;
_journal_name_full 'Journal of Physics and Chemistry of Solids'
_journal_page_first 1531
_journal_page_last 1535
_journal_volume 60
_journal_year 1999
_chemical_formula_sum 'C0.2598 H0.6495 Al N0.0433 O4 P'
_chemical_name_systematic '(Al (P O4)) ((C2 H5)3 N)0.0433'
_space_group_IT_number 184
_symmetry_space_group_name_Hall 'P 6 -2c'
_symmetry_space_group_name_H-M 'P 6 c c'
_cell_angle_alpha 90
_cell_angle_beta 90
_cell_angle_gamma 120
_cell_formula_units_Z 12
_cell_length_a 13.7258
_cell_length_b 13.7258
_cell_length_c 8.4031
_cell_volume 1371.025
_citation_journal_id_ASTM JPCSAW
_cod_data_source_file Ikeda_JPCSAW_1999_215.cif
_cod_data_source_block C0.2598H0.6495Al1N0.0433O4P1
_cod_original_formula_sum 'C0.2598 H0.6495 Al1 N0.0433 O4 P1'
_cod_database_code 1521206

loop_
_symmetry_equiv_pos_as_xyz
x,y,z
x-y,x,z
-y,x-y,z
-x,-y,z
-x+y,-x,z
y,-x+y,z
y,x,z+1/2
-x+y,y,z+1/2
-x,-x+y,z+1/2
-y,-x,z+1/2
x-y,-y,z+1/2
x,x-y,z+1/2

loop_
_atom_site_label
_atom_site_type_symbol
_atom_site_fract_x
_atom_site_fract_y
_atom_site_fract_z
_atom_site_occupancy
_atom_site_U_iso_or_equiv
O2 O-2 0.487 0.357 0.169 0.5 0.0
H2 H 0.06 0.077 0.22 0.13 0.0
O1 O-2 0.422 0.224 -0.057 1 0.0
C2 C 0.09 0.013 0.21 0.13 0.0
H1 H 0.104 0 0.082 0.13 0.0
O5 O-2 0.574 0.419 -0.058 1 0.0
H5 H 0.179 0 0.408 0.13 0.0
O4 O-2 0.37 0.365 -0.04 1 0.0
Al1 Al+3 0.448 0.326 0.368 1 0.0
O3 O-2 0.419 0.302 0.163 0.5 0.0
H4 H 0.16 -0.04 0.4 0.13 0.0
P1 P+5 0.457 0.337 0 1 0.0
N1 N 0 0 0.453 0.26 0.0
C1 C 0.094 -0.013 0.384 0.13 0.0
H3 H 0.026 -0.07 0.26 0.13 0.0
